data_4118999
loop_
_publ_author_name
'Tao Xu'
'Haye Min Ko'
'Nikolas A. Savage'
'Guangbin Dong'

_publ_section_title
;
 Highly Enantioselective Rh-Catalyzed Carboacylation of Olefins: Efficient
 Syntheses of Chiral Poly-Fused Rings
;
_journal_name_full 'Journal of the American Chemical Society'
_journal_page_first 20005
_journal_page_last 20008
_journal_paper_doi 10.1021/ja309978c
_journal_volume 134
_journal_year 2012
_chemical_absolute_configuration syn
_chemical_formula_moiety 'C12 H18 O2'
_chemical_formula_sum 'C12 H18 O2'
_chemical_formula_weight 194.26
_chemical_name_systematic
;
 ?
;
_space_group_IT_number 19
_symmetry_cell_setting orthorhombic
_symmetry_space_group_name_Hall 'P 2ac 2ab'
_symmetry_space_group_name_H-M 'P 21 21 21'
_atom_sites_solution_hydrogens geom
_atom_sites_solution_primary direct
_atom_sites_solution_secondary difmap
_audit_creation_method SHELXL-97
_cell_angle_alpha 90.00
_cell_angle_beta 90.00
_cell_angle_gamma 90.00
_cell_formula_units_Z 4
_cell_length_a 7.803(2)
_cell_length_b 8.447(2)
_cell_length_c 15.916(4)
_cell_measurement_reflns_used 11162
_cell_measurement_temperature 153(2)
_cell_measurement_theta_max 27.5
_cell_measurement_theta_min 3.0
_cell_volume 1049.1(5)
_computing_cell_refinement 'CrystalClear (Rigaku Inc., 2008)'
_computing_data_collection 'CrystalClear (Rigaku Inc., 2008)'
_computing_data_reduction 'CrystalClear (Rigaku Inc., 2008)'
_computing_molecular_graphics 'XP SHELXTL/PC, Siemens Analytical'
_computing_structure_refinement 'XL SHELXTL/PC, Siemens Analytical'
_computing_structure_solution
;

SIR97 - Altomare A., Burla M.C., Camalli M., Cascarano G.L., Giacovazzo C., 
Guagliardi A., Moliterni A.G.G., Polidori G.,Spagna R.
;
_diffrn_ambient_temperature 153(2)
_diffrn_measured_fraction_theta_full 0.997
_diffrn_measured_fraction_theta_max 0.997
_diffrn_measurement_device_type 'Rigaku SCX-Mini with Mercury 2 CCD'
_diffrn_measurement_method \w-scans
_diffrn_radiation_monochromator graphite
_diffrn_radiation_source 'fine-focus sealed tube'
_diffrn_radiation_type MoK\a
_diffrn_radiation_wavelength 0.71075
_diffrn_reflns_av_R_equivalents 0.0666
_diffrn_reflns_av_sigmaI/netI 0.0516
_diffrn_reflns_limit_h_max 10
_diffrn_reflns_limit_h_min -10
_diffrn_reflns_limit_k_max 10
_diffrn_reflns_limit_k_min -10
_diffrn_reflns_limit_l_max 20
_diffrn_reflns_limit_l_min -20
_diffrn_reflns_number 11112
_diffrn_reflns_theta_full 27.47
_diffrn_reflns_theta_max 27.47
_diffrn_reflns_theta_min 3.52
_exptl_absorpt_coefficient_mu 0.082
_exptl_absorpt_correction_T_max 1.00
_exptl_absorpt_correction_T_min 0.607
_exptl_absorpt_correction_type multi-scan
_exptl_absorpt_process_details
;
Abscor. T. Higashi (2001). The Rigaku Corporation, Tokyo, Japan.
;
_exptl_crystal_colour colorless
_exptl_crystal_density_diffrn 1.230
_exptl_crystal_description needles
_exptl_crystal_F_000 424
_exptl_crystal_size_max 0.52
_exptl_crystal_size_mid 0.11
_exptl_crystal_size_min 0.06
_refine_diff_density_max 0.248
_refine_diff_density_min -0.195
_refine_diff_density_rms 0.040
_refine_ls_abs_structure_details 'Flack H D (1983), Acta Cryst. A39, 876-881'
_refine_ls_abs_structure_Flack 1.6(18)
_refine_ls_extinction_coef 0.008(4)
_refine_ls_extinction_expression Fc^*^=kFc[1+0.001xFc^2^\l^3^/sin(2\q)]^-1/4^
_refine_ls_extinction_method SHELXL
_refine_ls_goodness_of_fit_ref 1.029
_refine_ls_hydrogen_treatment constr
_refine_ls_matrix_type full
_refine_ls_number_parameters 129
_refine_ls_number_reflns 2385
_refine_ls_number_restraints 0
_refine_ls_restrained_S_all 1.029
_refine_ls_R_factor_all 0.0662
_refine_ls_R_factor_gt 0.0515
_refine_ls_shift/su_max 0.002
_refine_ls_shift/su_mean 0.000
_refine_ls_structure_factor_coef Fsqd
_refine_ls_weighting_details 'calc w=1/[\s^2^(Fo^2^)+(0.0605P)^2^+0.1601P] where P=(Fo^2^+2Fc^2^)/3'
_refine_ls_weighting_scheme calc
_refine_ls_wR_factor_gt 0.1188
_refine_ls_wR_factor_ref 0.1272
_reflns_number_gt 1945
_reflns_number_total 2385
_reflns_threshold_expression >2sigma(I)
_cod_data_source_file ja309978c_si_002.cif
_cod_data_source_block shelxl
_cod_database_code 4118999

loop_
_symmetry_equiv_pos_as_xyz
'x, y, z'
'-x+1/2, -y, z+1/2'
'x+1/2, -y+1/2, -z'
'-x, y+1/2, -z+1/2'

loop_
_atom_site_label
_atom_site_type_symbol
_atom_site_fract_x
_atom_site_fract_y
_atom_site_fract_z
_atom_site_U_iso_or_equiv
_atom_site_adp_type
_atom_site_occupancy
_atom_site_symmetry_multiplicity
_atom_site_calc_flag
_atom_site_refinement_flags
C1 C 0.3042(3) 0.6497(2) 0.37942(13) 0.0378(5) Uani 1 1 d .
H1A H 0.2301 0.7425 0.3906 0.045 Uiso 1 1 calc R
H1B H 0.4246 0.6863 0.3763 0.045 Uiso 1 1 calc R
C2 C 0.2840(2) 0.5257(2) 0.45067(12) 0.0303(4) Uani 1 1 d .
C3 C 0.4555(3) 0.4913(3) 0.49468(13) 0.0387(5) Uani 1 1 d .
H3A H 0.4964 0.5892 0.5223 0.046 Uiso 1 1 calc R
H3B H 0.4367 0.4108 0.5390 0.046 Uiso 1 1 calc R
C4 C 0.5919(3) 0.4327(3) 0.43542(14) 0.0433(6) Uani 1 1 d .
C5 C 0.5304(3) 0.3340(3) 0.36368(14) 0.0416(5) Uani 1 1 d .
H5A H 0.6160 0.2505 0.3516 0.050 Uiso 1 1 calc R
H5B H 0.5196 0.4012 0.3130 0.050 Uiso 1 1 calc R
C6 C 0.3557(3) 0.2559(2) 0.38263(13) 0.0373(5) Uani 1 1 d .
H6 H 0.3710 0.1895 0.4341 0.045 Uiso 1 1 calc R
C7 C 0.3029(3) 0.1451(3) 0.31171(16) 0.0536(7) Uani 1 1 d .
H7A H 0.3991 0.0727 0.2986 0.064 Uiso 1 1 calc R
H7B H 0.2044 0.0800 0.3303 0.064 Uiso 1 1 calc R
C8 C 0.2535(4) 0.2363(3) 0.23286(15) 0.0551(7) Uani 1 1 d .
H8A H 0.2219 0.1610 0.1878 0.066 Uiso 1 1 calc R
H8B H 0.3526 0.2994 0.2132 0.066 Uiso 1 1 calc R
C9 C 0.1027(3) 0.3462(4) 0.25091(14) 0.0535(6) Uani 1 1 d .
H9A H 0.0791 0.4110 0.2004 0.064 Uiso 1 1 calc R
H9B H -0.0005 0.2815 0.2625 0.064 Uiso 1 1 calc R
C10 C 0.1351(3) 0.4549(3) 0.32472(13) 0.0372(5) Uani 1 1 d .
H10 H 0.0245 0.5060 0.3412 0.045 Uiso 1 1 calc R
C11 C 0.2149(2) 0.3787(2) 0.40249(11) 0.0294(4) Uani 1 1 d .
H11 H 0.1229 0.3272 0.4365 0.035 Uiso 1 1 calc R
C12 C 0.1549(3) 0.5829(3) 0.51646(14) 0.0429(5) Uani 1 1 d .
H12A H 0.1514 0.5075 0.5632 0.064 Uiso 1 1 calc R
H12B H 0.0410 0.5906 0.4909 0.064 Uiso 1 1 calc R
H12C H 0.1898 0.6872 0.5374 0.064 Uiso 1 1 calc R
O1 O 0.25572(18) 0.57639(16) 0.30201(8) 0.0381(4) Uani 1 1 d .
O2 O 0.7436(2) 0.4642(2) 0.44668(11) 0.0643(5) Uani 1 1 d .

loop_
_atom_site_aniso_label
_atom_site_aniso_U_11
_atom_site_aniso_U_22
_atom_site_aniso_U_33
_atom_site_aniso_U_23
_atom_site_aniso_U_13
_atom_site_aniso_U_12
C1 0.0363(11) 0.0328(10) 0.0443(12) 0.0052(9) -0.0022(9) -0.0017(9)
C2 0.0261(10) 0.0299(9) 0.0350(10) 0.0009(8) -0.0004(8) -0.0019(8)
C3 0.0327(11) 0.0468(11) 0.0366(11) 0.0080(10) -0.0077(9) -0.0073(9)
C4 0.0249(10) 0.0581(13) 0.0470(12) 0.0282(12) -0.0040(9) -0.0021(10)
C5 0.0276(10) 0.0492(12) 0.0481(12) 0.0150(12) 0.0124(9) 0.0100(10)
C6 0.0368(12) 0.0325(10) 0.0428(12) 0.0062(9) 0.0123(10) 0.0029(9)
C7 0.0602(16) 0.0412(12) 0.0595(15) -0.0146(12) 0.0227(12) -0.0033(12)
C8 0.0520(15) 0.0678(15) 0.0455(13) -0.0232(12) 0.0111(12) -0.0093(13)
C9 0.0388(13) 0.0787(17) 0.0431(13) -0.0107(13) -0.0038(10) -0.0120(13)
C10 0.0213(9) 0.0500(12) 0.0405(10) -0.0022(10) 0.0011(8) 0.0005(9)
C11 0.0222(9) 0.0329(9) 0.0330(10) -0.0014(8) 0.0063(8) -0.0036(8)
C12 0.0417(12) 0.0425(11) 0.0444(12) -0.0065(10) 0.0052(10) -0.0013(10)
O1 0.0334(8) 0.0453(8) 0.0355(7) 0.0084(6) -0.0012(6) 0.0013(7)
O2 0.0244(8) 0.1006(14) 0.0678(11) 0.0328(11) -0.0083(8) -0.0079(9)

loop_
_atom_type_symbol
_atom_type_description
_atom_type_scat_dispersion_real
_atom_type_scat_dispersion_imag
_atom_type_scat_source
C C 0.0033 0.0016 'International Tables Vol C Tables 4.2.6.8 and 6.1.1.4'
H H 0.0000 0.0000 'International Tables Vol C Tables 4.2.6.8 and 6.1.1.4'
O O 0.0106 0.0060 'International Tables Vol C Tables 4.2.6.8 and 6.1.1.4'

loop_
_geom_angle_atom_site_label_1
_geom_angle_atom_site_label_2
_geom_angle_atom_site_label_3
_geom_angle
O1 C1 C2 108.09(15)
O1 C1 H1A 110.1
C2 C1 H1A 110.1
O1 C1 H1B 110.1
C2 C1 H1B 110.1
H1A C1 H1B 108.4
C12 C2 C3 108.69(17)
C12 C2 C1 110.72(17)
C3 C2 C1 111.82(16)
C12 C2 C11 111.19(16)
C3 C2 C11 112.01(16)
C1 C2 C11 102.34(15)
C4 C3 C2 113.07(17)
C4 C3 H3A 109.0
C2 C3 H3A 109.0
C4 C3 H3B 109.0
C2 C3 H3B 109.0
H3A C3 H3B 107.8
O2 C4 C5 122.9(2)
O2 C4 C3 121.3(2)
C5 C4 C3 115.81(18)
C4 C5 C6 111.89(17)
C4 C5 H5A 109.2
C6 C5 H5A 109.2
C4 C5 H5B 109.2
C6 C5 H5B 109.2
H5A C5 H5B 107.9
C7 C6 C11 111.85(19)
C7 C6 C5 110.89(18)
C11 C6 C5 112.40(16)
C7 C6 H6 107.1
C11 C6 H6 107.1
C5 C6 H6 107.1
C8 C7 C6 111.61(18)
C8 C7 H7A 109.3
C6 C7 H7A 109.3
C8 C7 H7B 109.3
C6 C7 H7B 109.3
H7A C7 H7B 108.0
C7 C8 C9 110.37(19)
C7 C8 H8A 109.6
C9 C8 H8A 109.6
C7 C8 H8B 109.6
C9 C8 H8B 109.6
H8A C8 H8B 108.1
C10 C9 C8 112.73(19)
C10 C9 H9A 109.0
C8 C9 H9A 109.0
C10 C9 H9B 109.0
C8 C9 H9B 109.0
H9A C9 H9B 107.8
O1 C10 C9 110.32(17)
O1 C10 C11 103.70(15)
C9 C10 C11 116.24(19)
O1 C10 H10 108.8
C9 C10 H10 108.8
C11 C10 H10 108.8
C10 C11 C6 114.04(16)
C10 C11 C2 101.81(15)
C6 C11 C2 113.02(16)
C10 C11 H11 109.2
C6 C11 H11 109.2
C2 C11 H11 109.2
C2 C12 H12A 109.5
C2 C12 H12B 109.5
H12A C12 H12B 109.5
C2 C12 H12C 109.5
H12A C12 H12C 109.5
H12B C12 H12C 109.5
C1 O1 C10 105.40(14)

loop_
_geom_bond_atom_site_label_1
_geom_bond_atom_site_label_2
_geom_bond_distance
C1 O1 1.430(2)
C1 C2 1.552(3)
C1 H1A 0.9900
C1 H1B 0.9900
C2 C12 1.531(3)
C2 C3 1.538(3)
C2 C11 1.555(3)
C3 C4 1.505(3)
C3 H3A 0.9900
C3 H3B 0.9900
C4 O2 1.226(3)
C4 C5 1.493(3)
C5 C6 1.544(3)
C5 H5A 0.9900
C5 H5B 0.9900
C6 C7 1.523(3)
C6 C11 1.544(3)
C6 H6 1.0000
C7 C8 1.522(4)
C7 H7A 0.9900
C7 H7B 0.9900
C8 C9 1.526(4)
C8 H8A 0.9900
C8 H8B 0.9900
C9 C10 1.512(3)
C9 H9A 0.9900
C9 H9B 0.9900
C10 O1 1.439(2)
C10 C11 1.528(3)
C10 H10 1.0000
C11 H11 1.0000
C12 H12A 0.9800
C12 H12B 0.9800
C12 H12C 0.9800

loop_
_geom_torsion_atom_site_label_1
_geom_torsion_atom_site_label_2
_geom_torsion_atom_site_label_3
_geom_torsion_atom_site_label_4
_geom_torsion
O1 C1 C2 C12 -119.82(18)
O1 C1 C2 C3 118.81(18)
O1 C1 C2 C11 -1.3(2)
C12 C2 C3 C4 179.54(18)
C1 C2 C3 C4 -57.9(2)
C11 C2 C3 C4 56.3(2)
C2 C3 C4 O2 147.3(2)
C2 C3 C4 C5 -33.2(3)
O2 C4 C5 C6 156.4(2)
C3 C4 C5 C6 -23.1(3)
C4 C5 C6 C7 -175.25(18)
C4 C5 C6 C11 58.7(2)
C11 C6 C7 C8 55.5(2)
C5 C6 C7 C8 -70.8(3)
C6 C7 C8 C9 -60.2(3)
C7 C8 C9 C10 53.9(3)
C8 C9 C10 O1 73.0(2)
C8 C9 C10 C11 -44.6(3)
O1 C10 C11 C6 -81.32(19)
C9 C10 C11 C6 39.9(2)
O1 C10 C11 C2 40.73(18)
C9 C10 C11 C2 161.98(17)
C7 C6 C11 C10 -44.6(2)
C5 C6 C11 C10 80.9(2)
C7 C6 C11 C2 -160.24(16)
C5 C6 C11 C2 -34.7(2)
C12 C2 C11 C10 94.97(18)
C3 C2 C11 C10 -143.20(16)
C1 C2 C11 C10 -23.27(18)
C12 C2 C11 C6 -142.28(17)
C3 C2 C11 C6 -20.4(2)
C1 C2 C11 C6 99.48(18)
C2 C1 O1 C10 27.33(19)
C9 C10 O1 C1 -167.99(17)
C11 C10 O1 C1 -42.85(18)
